data_7702636
loop_
_publ_author_name
'Llusar, Rosa'
'Uriel, Santiago'
'Vicent, Cristian'

_publ_section_title
;
 Transition metal incorporation into seleno-bridged cubane type clusters
 of molybdenum and tungsten. X-Ray crystal structures of the first
 [Mo3CuSe4] derivatives&#x2020;
;
_journal_issue 19
_journal_name_full 'Journal of the Chemical Society, Dalton Transactions'
_journal_page_first 2813
_journal_paper_doi 10.1039/b104262a
_journal_year 2001
_chemical_formula_sum 'C18 H48 Br3 F6 P7 Se4 W3'
_chemical_formula_weight 1702.47
_space_group_IT_number 197
_space_group_name_Hall 'I 2 2 3'
_space_group_name_H-M_alt 'I 2 3'
_symmetry_cell_setting cubic
_symmetry_space_group_name_H-M 'I 2 3'
_atom_sites_solution_hydrogens geom
_atom_sites_solution_primary direct
_atom_sites_solution_secondary difmap
_audit_creation_method SHELXL-97
_cell_angle_alpha 90.00
_cell_angle_beta 90.00
_cell_angle_gamma 90.00
_cell_formula_units_Z 8
_cell_length_a 21.0599(5)
_cell_length_b 21.0599(5)
_cell_length_c 21.0599(5)
_cell_measurement_temperature 293(2)
_cell_volume 9340.5(4)
_computing_cell_refinement 'Bruker SMART'
_computing_data_collection 'Bruker SMART'
_computing_data_reduction 'Bruker SHELXTL'
_computing_molecular_graphics 'Bruker SHELXTL'
_computing_publication_material 'Bruker SHELXTL'
_computing_structure_refinement 'SHELXL-97 (Sheldrick, 1997)'
_computing_structure_solution 'SHELXS-97 (Sheldrick, 1990)'
_diffrn_ambient_temperature 293(2)
_diffrn_measured_fraction_theta_full 1.000
_diffrn_measured_fraction_theta_max 1.000
_diffrn_measurement_device_type 'CCD area detector'
_diffrn_measurement_method 'phi and omega scans'
_diffrn_radiation_monochromator graphite
_diffrn_radiation_source 'fine-focus sealed tube'
_diffrn_radiation_type MoK\a
_diffrn_radiation_wavelength 0.71073
_diffrn_reflns_av_R_equivalents 0.0672
_diffrn_reflns_av_sigmaI/netI 0.0270
_diffrn_reflns_limit_h_max 23
_diffrn_reflns_limit_h_min -23
_diffrn_reflns_limit_k_max 23
_diffrn_reflns_limit_k_min -21
_diffrn_reflns_limit_l_max 23
_diffrn_reflns_limit_l_min -19
_diffrn_reflns_number 22949
_diffrn_reflns_theta_full 23.22
_diffrn_reflns_theta_max 23.22
_diffrn_reflns_theta_min 1.37
_exptl_absorpt_coefficient_mu 13.332
_exptl_absorpt_correction_T_max 0.9703
_exptl_absorpt_correction_T_min 0.5783
_exptl_absorpt_correction_type 'Bruker SADABS'
_exptl_crystal_colour Green
_exptl_crystal_density_diffrn 2.421
_exptl_crystal_density_method 'not measured'
_exptl_crystal_description Prism
_exptl_crystal_F_000 6224
_exptl_crystal_size_max 0.14
_exptl_crystal_size_mid 0.05
_exptl_crystal_size_min 0.04
_refine_diff_density_max 1.441
_refine_diff_density_min -0.936
_refine_diff_density_rms 0.202
_refine_ls_abs_structure_details 'Flack H D (1983), Acta Cryst. A39, 876-881'
_refine_ls_abs_structure_Flack -0.01(2)
_refine_ls_extinction_method none
_refine_ls_goodness_of_fit_ref 1.126
_refine_ls_hydrogen_treatment mixed
_refine_ls_matrix_type full
_refine_ls_number_parameters 123
_refine_ls_number_reflns 2251
_refine_ls_number_restraints 0
_refine_ls_restrained_S_all 1.126
_refine_ls_R_factor_all 0.0363
_refine_ls_R_factor_gt 0.0297
_refine_ls_shift/su_max 0.044
_refine_ls_shift/su_mean 0.005
_refine_ls_structure_factor_coef Fsqd
_refine_ls_weighting_details 'calc w==1/[\s^2^(Fo^2^)+(0.0618P)^2^+40.1289P] where P==(Fo^2^+2Fc^2^)/3'
_refine_ls_weighting_scheme calc
_refine_ls_wR_factor_gt 0.0919
_refine_ls_wR_factor_ref 0.0955
_reflns_number_gt 2066
_reflns_number_total 2251
_reflns_threshold_expression >2sigma(I)
_cod_data_source_file b104262a.txt
_cod_data_source_block '_[W3Se4Br3(dmpe)3]PF6_(3)'
_cod_depositor_comments
;
The following automatic conversions were performed:

data item '_symmetry_cell_setting' value 'Cubic' was changed to
'cubic' in accordance with the
/home/saulius/struct/COD-crude-data/automatic-downloads/DataCite-retrospective/RSC/depositions/lib/dictionaries/cif_core.dic
dictionary named 'cif_core.dic' version 2.4.2 last updated on
2011-04-26.

Automatic conversion script
Id: cif_fix_values 6909 2019-04-08 15:41:33Z antanas 
;
_cod_original_sg_symbol_H-M I23
_cod_database_code 7702636

loop_
_symmetry_equiv_pos_as_xyz
'x, y, z'
'-x, -y, z'
'-x, y, -z'
'x, -y, -z'
'z, x, y'
'z, -x, -y'
'-z, -x, y'
'-z, x, -y'
'y, z, x'
'-y, z, -x'
'y, -z, -x'
'-y, -z, x'
'x+1/2, y+1/2, z+1/2'
'-x+1/2, -y+1/2, z+1/2'
'-x+1/2, y+1/2, -z+1/2'
'x+1/2, -y+1/2, -z+1/2'
'z+1/2, x+1/2, y+1/2'
'z+1/2, -x+1/2, -y+1/2'
'-z+1/2, -x+1/2, y+1/2'
'-z+1/2, x+1/2, -y+1/2'
'y+1/2, z+1/2, x+1/2'
'-y+1/2, z+1/2, -x+1/2'
'y+1/2, -z+1/2, -x+1/2'
'-y+1/2, -z+1/2, x+1/2'

loop_
_atom_site_label
_atom_site_type_symbol
_atom_site_fract_x
_atom_site_fract_y
_atom_site_fract_z
_atom_site_U_iso_or_equiv
_atom_site_adp_type
_atom_site_occupancy
_atom_site_symmetry_multiplicity
_atom_site_calc_flag
_atom_site_refinement_flags
W1 W 0.73421(3) 0.29456(2) 0.18826(2) 0.02788(18) Uani 1 1 d .
Se1 Se 0.80178(6) 0.19822(6) 0.19822(6) 0.0327(5) Uani 1 3 d S
Se2 Se 0.76623(7) 0.36987(6) 0.26863(6) 0.0339(3) Uani 1 1 d .
Br1 Br 0.71304(8) 0.24632(8) 0.07423(7) 0.0512(4) Uani 1 1 d .
P1 P 0.66936(19) 0.38420(19) 0.1423(2) 0.0407(9) Uani 1 1 d .
P2 P 0.8161(2) 0.3511(2) 0.11543(18) 0.0409(10) Uani 1 1 d .
C1 C 0.6041(9) 0.3609(9) 0.0924(9) 0.069(5) Uani 1 1 d .
H1A H 0.6188 0.3315 0.0609 0.103 Uiso 1 1 calc R
H1B H 0.5868 0.3977 0.0719 0.103 Uiso 1 1 calc R
H1C H 0.5718 0.3411 0.1179 0.103 Uiso 1 1 calc R
C2 C 0.6324(8) 0.4381(7) 0.1973(8) 0.053(4) Uani 1 1 d .
H2A H 0.6636 0.4538 0.2265 0.080 Uiso 1 1 calc R
H2B H 0.5997 0.4162 0.2203 0.080 Uiso 1 1 calc R
H2C H 0.6140 0.4729 0.1743 0.080 Uiso 1 1 calc R
C3 C 0.7199(8) 0.4355(8) 0.0916(8) 0.057(5) Uani 1 1 d .
H3A H 0.6936 0.4568 0.0603 0.068 Uiso 1 1 calc R
H3B H 0.7400 0.4678 0.1177 0.068 Uiso 1 1 calc R
C4 C 0.7687(8) 0.3982(8) 0.0594(7) 0.052(4) Uani 1 1 d .
H4A H 0.7965 0.4265 0.0361 0.062 Uiso 1 1 calc R
H4B H 0.7486 0.3699 0.0291 0.062 Uiso 1 1 calc R
C5 C 0.8709(8) 0.3034(10) 0.0704(8) 0.066(5) Uani 1 1 d .
H5A H 0.8960 0.2781 0.0989 0.099 Uiso 1 1 calc R
H5B H 0.8982 0.3305 0.0460 0.099 Uiso 1 1 calc R
H5C H 0.8476 0.2760 0.0423 0.099 Uiso 1 1 calc R
C6 C 0.8675(8) 0.4141(9) 0.1484(8) 0.056(5) Uani 1 1 d .
H6A H 0.8425 0.4419 0.1745 0.084 Uiso 1 1 calc R
H6B H 0.8862 0.4378 0.1143 0.084 Uiso 1 1 calc R
H6C H 0.9004 0.3951 0.1736 0.084 Uiso 1 1 calc R
P10 P 0.5000 0.0000 0.0000 0.044(2) Uani 1 4 d S
F1 F 0.5000 0.0000 -0.0767(6) 0.074(5) Uani 1 2 d S
F2 F 0.5000 0.0756(7) 0.0000 0.083(5) Uani 1 2 d S
F3 F 0.5734(8) 0.0000 0.0000 0.103(6) Uani 1 2 d S
P20 P 0.5000 0.5000 0.347(3) 0.17(3) Uiso 0.17 2 d SP
F20 F 0.5000 0.5000 0.271(3) 0.198 Uiso 0.17 2 d SPR
F21 F 0.5000 0.5000 0.424(3) 0.198 Uiso 0.17 2 d SPR
F22 F 0.5000 0.5753 0.347(3) 0.198 Uiso 0.17 1 d PR
F23 F 0.5736 0.5000 0.347(3) 0.198 Uiso 0.17 1 d PR

loop_
_atom_site_aniso_label
_atom_site_aniso_U_11
_atom_site_aniso_U_22
_atom_site_aniso_U_33
_atom_site_aniso_U_23
_atom_site_aniso_U_13
_atom_site_aniso_U_12
W1 0.0312(3) 0.0270(3) 0.0254(3) 0.0014(2) -0.0024(2) -0.0018(2)
Se1 0.0327(5) 0.0327(5) 0.0327(5) -0.0022(6) 0.0022(6) 0.0022(6)
Se2 0.0410(8) 0.0282(7) 0.0326(7) -0.0019(6) -0.0037(7) -0.0025(6)
Br1 0.0645(11) 0.0541(10) 0.0350(8) -0.0060(7) -0.0083(7) -0.0078(8)
P1 0.044(2) 0.030(2) 0.047(2) 0.0089(17) -0.0070(19) -0.0011(17)
P2 0.044(2) 0.046(2) 0.033(2) 0.0061(17) 0.0024(17) -0.0071(19)
C1 0.066(12) 0.050(11) 0.089(15) 0.007(10) -0.021(11) 0.005(10)
C2 0.046(10) 0.056(10) 0.058(11) 0.004(9) -0.010(8) 0.002(8)
C3 0.063(12) 0.050(10) 0.057(11) 0.025(8) -0.007(9) -0.014(9)
C4 0.062(11) 0.058(10) 0.034(8) 0.013(8) -0.007(8) -0.008(9)
C5 0.048(11) 0.087(14) 0.063(11) 0.012(11) 0.018(9) 0.014(10)
C6 0.052(10) 0.072(12) 0.044(10) 0.015(9) -0.008(8) -0.026(9)
P10 0.057(5) 0.042(5) 0.034(5) 0.000 0.000 0.000
F1 0.096(12) 0.095(11) 0.031(7) 0.000 0.000 -0.035(10)
F2 0.110(13) 0.046(8) 0.093(12) 0.000 -0.011(12) 0.000
F3 0.059(11) 0.145(17) 0.105(13) -0.005(14) 0.000 0.000

loop_
_atom_type_symbol
_atom_type_description
_atom_type_scat_dispersion_real
_atom_type_scat_dispersion_imag
_atom_type_scat_source
C C 0.0033 0.0016 'International Tables Vol C Tables 4.2.6.8 and 6.1.1.4'
H H 0.0000 0.0000 'International Tables Vol C Tables 4.2.6.8 and 6.1.1.4'
F F 0.0171 0.0103 'International Tables Vol C Tables 4.2.6.8 and 6.1.1.4'
P P 0.1023 0.0942 'International Tables Vol C Tables 4.2.6.8 and 6.1.1.4'
Se Se -0.0929 2.2259 'International Tables Vol C Tables 4.2.6.8 and 6.1.1.4'
Br Br -0.2901 2.4595 'International Tables Vol C Tables 4.2.6.8 and 6.1.1.4'
W W -0.8490 6.8722 'International Tables Vol C Tables 4.2.6.8 and 6.1.1.4'

loop_
_geom_angle_atom_site_label_1
_geom_angle_atom_site_label_2
_geom_angle_atom_site_label_3
_geom_angle
_geom_angle_site_symmetry_1
_geom_angle_site_symmetry_3
Se2 W1 Se2 96.99(7) . 10_656
Se2 W1 Se1 108.47(4) . .
Se2 W1 Se1 107.25(4) 10_656 .
Se2 W1 P1 85.91(10) . .
Se2 W1 P1 80.38(10) 10_656 .
Se1 W1 P1 162.27(10) . .
Se2 W1 P2 85.83(10) . .
Se2 W1 P2 157.79(10) 10_656 .
Se1 W1 P2 92.54(10) . .
P1 W1 P2 77.85(13) . .
Se2 W1 Br1 159.27(5) . .
Se2 W1 Br1 96.81(5) 10_656 .
Se1 W1 Br1 81.94(5) . .
P1 W1 Br1 81.25(11) . .
P2 W1 Br1 75.64(10) . .
Se2 W1 W1 55.00(4) . 7_665
Se2 W1 W1 99.11(3) 10_656 7_665
Se1 W1 W1 55.23(3) . 7_665
P1 W1 W1 140.73(10) . 7_665
P2 W1 W1 100.48(9) . 7_665
Br1 W1 W1 137.01(4) . 7_665
Se2 W1 W1 100.05(4) . 10_656
Se2 W1 W1 53.75(3) 10_656 10_656
Se1 W1 W1 55.23(3) . 10_656
P1 W1 W1 134.09(9) . 10_656
P2 W1 W1 147.55(10) . 10_656
Br1 W1 W1 100.58(4) . 10_656
W1 W1 W1 60.0 7_665 10_656
W1 Se1 W1 69.53(6) . 7_665
W1 Se1 W1 69.53(6) . 10_656
W1 Se1 W1 69.53(6) 7_665 10_656
W1 Se2 W1 71.25(4) . 7_665
C1 P1 C2 102.5(8) . .
C1 P1 C3 105.2(9) . .
C2 P1 C3 104.5(8) . .
C1 P1 W1 115.7(6) . .
C2 P1 W1 117.4(6) . .
C3 P1 W1 110.3(6) . .
C5 P2 C4 108.1(8) . .
C5 P2 C6 102.9(9) . .
C4 P2 C6 100.0(8) . .
C5 P2 W1 118.7(7) . .
C4 P2 W1 105.4(6) . .
C6 P2 W1 119.8(6) . .
C4 C3 P1 110.9(12) . .
C3 C4 P2 112.0(11) . .
F3 P10 F3 180.0 . 2_655
F3 P10 F2 90.0 . 2_655
F3 P10 F2 90.0 2_655 2_655
F3 P10 F2 90.0 . .
F3 P10 F2 90.0 2_655 .
F2 P10 F2 180.0 2_655 .
F3 P10 F1 90.0 . .
F3 P10 F1 90.0 2_655 .
F2 P10 F1 90.0 2_655 .
F2 P10 F1 90.0 . .
F3 P10 F1 90.0 . 3_655
F3 P10 F1 90.0 2_655 3_655
F2 P10 F1 90.0 2_655 3_655
F2 P10 F1 90.0 . 3_655
F1 P10 F1 180.0 . 3_655
F23 P20 F23 180.0 2_665 .
F23 P20 F22 90.0 2_665 2_665
F23 P20 F22 90.0 . 2_665
F23 P20 F22 90.0 2_665 .
F23 P20 F22 90.0 . .
F22 P20 F22 180.0 2_665 .
F23 P20 F21 90.0 2_665 .
F23 P20 F21 90.0 . .
F22 P20 F21 90.0 2_665 .
F22 P20 F21 90.0 . .
F23 P20 F20 90.0 2_665 .
F23 P20 F20 90.0 . .
F22 P20 F20 90.0 2_665 .
F22 P20 F20 90.0 . .
F21 P20 F20 180.0 . .

loop_
_geom_bond_atom_site_label_1
_geom_bond_atom_site_label_2
_geom_bond_distance
_geom_bond_site_symmetry_2
W1 Se2 2.4157(14) .
W1 Se2 2.4539(14) 10_656
W1 Se1 2.4871(17) .
W1 P1 2.523(4) .
W1 P2 2.597(4) .
W1 Br1 2.6453(16) .
W1 W1 2.8365(8) 7_665
W1 W1 2.8365(8) 10_656
Se1 W1 2.4871(17) 7_665
Se1 W1 2.4871(17) 10_656
Se2 W1 2.4539(14) 7_665
P1 C1 1.798(18) .
P1 C2 1.798(16) .
P1 C3 1.854(16) .
P2 C5 1.801(17) .
P2 C4 1.836(15) .
P2 C6 1.847(16) .
C3 C4 1.46(2) .
P10 F3 1.545(17) .
P10 F3 1.545(17) 2_655
P10 F2 1.592(14) 2_655
P10 F2 1.592(14) .
P10 F1 1.615(13) .
P10 F1 1.615(13) 3_655
P20 F23 1.5503 2_665
P20 F23 1.5503 .
P20 F22 1.5848 2_665
P20 F22 1.5848 .
P20 F21 1.6123 .
P20 F20 1.6124 .
